data_2233189
loop_
_publ_author_name
'Naicker, Tricia'
'Govender, Thavendran'
'Kruger, Hendrick G.'
'Maguire, Glenn E. M.'

_publ_section_title
;
 (<i>S</i>)-Methyl 2-benzamido-3-(3,4-dimethoxyphenyl)propanoate
;
_journal_coeditor_code HG5150
_journal_issue 1
_journal_name_full 'Acta Crystallographica Section E'
_journal_page_first o177
_journal_paper_doi 10.1107/S1600536811052767
_journal_volume 68
_journal_year 2012
_chemical_formula_iupac 'C19 H21 N O5'
_chemical_formula_moiety 'C19 H21 N O5'
_chemical_formula_sum 'C19 H21 N O5'
_chemical_formula_weight 343.37
_chemical_melting_point 378
_chemical_name_systematic
;
(<i>S</i>)-Methyl 2-benzamido-3-(3,4-dimethoxyphenyl)propanoate
;
_space_group_IT_number 5
_symmetry_cell_setting monoclinic
_symmetry_space_group_name_Hall 'C 2y'
_symmetry_space_group_name_H-M 'C 1 2 1'
_atom_sites_solution_hydrogens geom
_atom_sites_solution_primary direct
_atom_sites_solution_secondary difmap
_audit_creation_method SHELXL-97
_cell_angle_alpha 90.00
_cell_angle_beta 108.489(8)
_cell_angle_gamma 90.00
_cell_formula_units_Z 4
_cell_length_a 20.331(9)
_cell_length_b 5.070(3)
_cell_length_c 17.580(9)
_cell_measurement_reflns_used 3868
_cell_measurement_temperature 173(2)
_cell_measurement_theta_max 25.19
_cell_measurement_theta_min 2.08
_cell_volume 1718.6(15)
_computing_cell_refinement 'SAINT (Bruker, 2006'
_computing_data_collection 'APEX2 (Bruker, 2006)'
_computing_data_reduction 'SAINT (Bruker, 2006)'
_computing_molecular_graphics 'OLEX2 (Dolomanov <i>et al.</i>, 2009)'
_computing_publication_material 'SHELXL97 (Sheldrick, 2008)'
_computing_structure_refinement 'SHELXL97 (Sheldrick, 2008)'
_computing_structure_solution 'SHELXS97 (Sheldrick, 2008)'
_diffrn_ambient_temperature 173(2)
_diffrn_measured_fraction_theta_full 0.949
_diffrn_measured_fraction_theta_max 0.949
_diffrn_measurement_device_type 'Bruker Kappa DUO APEXII'
_diffrn_measurement_method '0.5\% \f scans and \w scans'
_diffrn_radiation_monochromator graphite
_diffrn_radiation_source 'fine-focus sealed tube'
_diffrn_radiation_type MoK\a
_diffrn_radiation_wavelength 0.71073
_diffrn_reflns_av_R_equivalents 0.0774
_diffrn_reflns_av_sigmaI/netI 0.0995
_diffrn_reflns_limit_h_max 23
_diffrn_reflns_limit_h_min -24
_diffrn_reflns_limit_k_max 5
_diffrn_reflns_limit_k_min -5
_diffrn_reflns_limit_l_max 21
_diffrn_reflns_limit_l_min -20
_diffrn_reflns_number 3865
_diffrn_reflns_theta_full 25.19
_diffrn_reflns_theta_max 25.19
_diffrn_reflns_theta_min 2.08
_diffrn_standards_decay_% 0
_diffrn_standards_interval_count 0
_diffrn_standards_interval_time 0
_diffrn_standards_number 0
_exptl_absorpt_coefficient_mu 0.096
_exptl_absorpt_correction_type none
_exptl_crystal_colour colourless
_exptl_crystal_density_diffrn 1.327
_exptl_crystal_density_method 'not measured'
_exptl_crystal_description needle
_exptl_crystal_F_000 728
_exptl_crystal_size_max 0.75
_exptl_crystal_size_mid 0.05
_exptl_crystal_size_min 0.03
_refine_diff_density_max 0.328
_refine_diff_density_min -0.351
_refine_ls_goodness_of_fit_ref 0.985
_refine_ls_hydrogen_treatment constr
_refine_ls_matrix_type full
_refine_ls_number_parameters 263
_refine_ls_number_reflns 1645
_refine_ls_number_restraints 13
_refine_ls_restrained_S_all 0.983
_refine_ls_R_factor_all 0.1413
_refine_ls_R_factor_gt 0.0773
_refine_ls_shift/su_max 0.001
_refine_ls_shift/su_mean 0.000
_refine_ls_structure_factor_coef Fsqd
_refine_ls_weighting_details 'calc w=1/[\s^2^(Fo^2^)+(0.1349P)^2^] where P=(Fo^2^+2Fc^2^)/3'
_refine_ls_weighting_scheme calc
_refine_ls_wR_factor_gt 0.1801
_refine_ls_wR_factor_ref 0.2186
_reflns_number_gt 930
_reflns_number_total 1645
_reflns_threshold_expression I>2sigma(I)
_cod_data_source_file hg5150.cif
_cod_data_source_block I
_cod_original_cell_volume 1718.5(15)
_cod_original_sg_symbol_H-M 'C 2'
_cod_database_code 2233189
_cod_database_fobs_code 2233189

loop_
_symmetry_equiv_pos_as_xyz
'x, y, z'
'-x, y, -z'
'x+1/2, y+1/2, z'
'-x+1/2, y+1/2, -z'

loop_
_atom_site_type_symbol
_atom_site_label
_atom_site_fract_x
_atom_site_fract_y
_atom_site_fract_z
_atom_site_U_iso_or_equiv
_atom_site_adp_type
_atom_site_calc_flag
_atom_site_refinement_flags
_atom_site_occupancy
_atom_site_symmetry_multiplicity
_atom_site_disorder_assembly
_atom_site_disorder_group
O O1 0.4617(3) -0.3079(14) 0.6767(3) 0.0559(17) Uani d . 1 1 . .
O O2 0.3895(3) 0.0530(15) 0.7181(3) 0.0518(16) Uani d . 1 1 . .
O O3 0.8139(3) -0.0862(15) 0.9696(4) 0.065(2) Uani d . 1 1 . .
O O4 0.8358(3) 0.2272(15) 0.8951(3) 0.0546(18) Uani d . 1 1 . .
O O5 0.7020(3) 0.5010(12) 0.7518(3) 0.0516(17) Uani d . 1 1 . .
N N1 0.7096(3) 0.0685(14) 0.7830(3) 0.0343(15) Uani d . 1 1 . .
H H1 0.7116 -0.0934 0.7658 0.041 Uiso calc R 1 1 . .
C C1 0.5969(4) -0.0340(16) 0.8513(4) 0.0345(19) Uani d . 1 1 . .
C C2 0.5642(4) -0.1938(17) 0.7856(4) 0.0372(19) Uani d . 1 1 . .
H H2 0.5901 -0.3281 0.7705 0.045 Uiso calc R 1 1 . .
C C3 0.4958(4) -0.1618(17) 0.7426(5) 0.0368(19) Uani d . 1 1 . .
C C4 0.4572(4) 0.038(2) 0.7634(4) 0.0384(19) Uani d . 1 1 . .
C C5 0.4888(4) 0.197(2) 0.8287(5) 0.0392(19) Uani d . 1 1 . .
H H5 0.4629 0.3301 0.8443 0.047 Uiso calc R 1 1 . .
C C6 0.5576(4) 0.1620(17) 0.8710(5) 0.039(2) Uani d . 1 1 . .
H H6 0.5789 0.2754 0.9149 0.047 Uiso calc R 1 1 . .
C C7 0.5016(5) -0.489(2) 0.6473(6) 0.058(3) Uani d . 1 1 . .
H H7A 0.4712 -0.5801 0.6000 0.088 Uiso calc R 1 1 . .
H H7B 0.5234 -0.6184 0.6891 0.088 Uiso calc R 1 1 . .
H H7C 0.5376 -0.3927 0.6326 0.088 Uiso calc R 1 1 . .
C C8 0.3492(4) 0.264(2) 0.7364(6) 0.064(3) Uani d . 1 1 . .
H H8A 0.3016 0.2558 0.6997 0.097 Uiso calc R 1 1 . .
H H8B 0.3699 0.4343 0.7301 0.097 Uiso calc R 1 1 . .
H H8C 0.3489 0.2459 0.7918 0.097 Uiso calc R 1 1 . .
C C9 0.6713(4) -0.0682(16) 0.8965(4) 0.0359(19) Uani d . 1 1 . .
H H9A 0.6840 -0.2550 0.8927 0.043 Uiso calc R 1 1 . .
H H9B 0.6786 -0.0289 0.9538 0.043 Uiso calc R 1 1 . .
C C10 0.7194(4) 0.1063(16) 0.8672(4) 0.0345(19) Uani d . 1 1 . .
H H10 0.7071 0.2937 0.8743 0.041 Uiso calc R 1 1 . .
C C11 0.7935(4) 0.0700(19) 0.9151(4) 0.0374(19) Uani d . 1 1 . .
C C12 0.9079(4) 0.215(3) 0.9399(5) 0.059(3) Uani d . 1 1 . .
H H12A 0.9334 0.3426 0.9182 0.089 Uiso calc R 1 1 . .
H H12B 0.9253 0.0368 0.9360 0.089 Uiso calc R 1 1 . .
H H12C 0.9143 0.2565 0.9962 0.089 Uiso calc R 1 1 . .
C C13 0.6978(4) 0.2648(17) 0.7294(5) 0.0364(19) Uani d . 1 1 A .
C C15A 0.7231(10) 0.260(5) 0.6026(9) 0.044(6) Uani d PD 0.46(2) 1 A 1
H H15A 0.7658 0.3476 0.6275 0.053 Uiso calc PR 0.46(2) 1 A 1
C C16A 0.7033(8) 0.194(5) 0.5219(10) 0.052(7) Uani d PD 0.46(2) 1 A 1
H H16A 0.7339 0.2343 0.4924 0.062 Uiso calc PR 0.46(2) 1 A 1
C C17A 0.6407(4) 0.072(2) 0.4826(5) 0.054(3) Uani d PD 0.46(2) 1 A 1
H H17A 0.6271 0.0291 0.4271 0.065 Uiso calc PR 0.46(2) 1 A 1
C C18A 0.5991(10) 0.017(5) 0.5305(10) 0.060(7) Uani d PD 0.46(2) 1 A 1
H H18A 0.5552 -0.0616 0.5050 0.072 Uiso calc PR 0.46(2) 1 A 1
C C19A 0.6163(7) 0.067(5) 0.6124(9) 0.049(6) Uani d PD 0.46(2) 1 A 1
H H19A 0.5872 0.0186 0.6430 0.059 Uiso calc PR 0.46(2) 1 A 1
C C14 0.6796(4) 0.1945(15) 0.6461(4) 0.0349(18) Uani d D 1 1 . .
C C15B 0.6839(12) 0.376(3) 0.5891(8) 0.058(6) Uani d PD 0.54(2) 1 A 2
H H15B 0.6999 0.5483 0.6066 0.070 Uiso calc PR 0.54(2) 1 A 2
C C16B 0.6663(12) 0.321(3) 0.5083(9) 0.071(8) Uani d PD 0.54(2) 1 A 2
H H16B 0.6716 0.4496 0.4715 0.085 Uiso calc PR 0.54(2) 1 A 2
C C17B 0.6407(4) 0.072(2) 0.4826(5) 0.054(3) Uani d PD 0.54 1 A 2
H H17B 0.6283 0.0321 0.4270 0.065 Uiso calc PR 0.54(2) 1 A 2
C C18B 0.6327(13) -0.119(4) 0.5342(7) 0.070(7) Uani d PD 0.54(2) 1 A 2
H H18B 0.6153 -0.2895 0.5163 0.084 Uiso calc PR 0.54(2) 1 A 2
C C19B 0.6516(13) -0.046(3) 0.6141(8) 0.058(7) Uani d PD 0.54(2) 1 A 2
H H19B 0.6446 -0.1725 0.6506 0.070 Uiso calc PR 0.54(2) 1 A 2

loop_
_atom_site_aniso_label
_atom_site_aniso_U_11
_atom_site_aniso_U_22
_atom_site_aniso_U_33
_atom_site_aniso_U_12
_atom_site_aniso_U_13
_atom_site_aniso_U_23
O1 0.059(4) 0.044(4) 0.062(4) -0.004(3) 0.015(3) -0.017(3)
O2 0.037(3) 0.055(4) 0.063(3) 0.001(3) 0.016(3) -0.004(3)
O3 0.053(4) 0.055(5) 0.073(4) 0.000(3) 0.000(3) 0.023(4)
O4 0.040(3) 0.057(5) 0.065(4) -0.009(3) 0.014(3) 0.017(4)
O5 0.090(5) 0.011(4) 0.058(4) -0.001(3) 0.029(3) -0.002(2)
N1 0.048(4) 0.011(3) 0.042(3) 0.004(3) 0.012(3) 0.004(3)
C1 0.037(4) 0.026(5) 0.047(4) 0.005(3) 0.022(4) 0.006(4)
C2 0.047(5) 0.025(5) 0.045(5) 0.002(4) 0.022(4) -0.002(3)
C3 0.039(5) 0.030(5) 0.042(5) -0.006(3) 0.015(4) -0.007(4)
C4 0.030(4) 0.046(5) 0.044(4) -0.001(4) 0.018(4) -0.002(4)
C5 0.038(4) 0.029(5) 0.055(5) -0.002(4) 0.022(4) -0.010(4)
C6 0.042(5) 0.033(5) 0.046(4) -0.001(4) 0.019(4) -0.009(4)
C7 0.065(6) 0.042(7) 0.074(6) -0.011(5) 0.030(5) -0.023(5)
C8 0.034(5) 0.069(8) 0.096(7) 0.002(5) 0.029(5) -0.015(6)
C9 0.049(5) 0.019(5) 0.045(4) -0.002(3) 0.023(4) 0.001(3)
C10 0.047(5) 0.018(5) 0.037(4) 0.002(3) 0.010(4) 0.000(3)
C11 0.045(5) 0.028(5) 0.041(5) 0.004(4) 0.017(4) -0.009(4)
C12 0.040(5) 0.078(8) 0.063(5) -0.010(5) 0.021(4) -0.007(6)
C13 0.036(4) 0.026(5) 0.047(5) -0.003(4) 0.012(4) 0.009(4)
C15A 0.043(11) 0.037(14) 0.062(13) 0.004(11) 0.031(10) -0.009(10)
C16A 0.032(11) 0.070(18) 0.060(15) 0.004(12) 0.024(11) 0.010(13)
C17A 0.055(6) 0.056(7) 0.053(6) 0.007(5) 0.018(5) -0.003(5)
C18A 0.052(14) 0.033(16) 0.085(17) -0.001(11) 0.009(12) -0.022(12)
C19A 0.035(11) 0.065(16) 0.045(12) 0.029(13) 0.009(9) 0.004(11)
C14 0.038(4) 0.017(4) 0.050(5) 0.004(3) 0.014(4) 0.006(4)
C15B 0.075(16) 0.033(12) 0.072(14) -0.014(12) 0.030(11) 0.002(10)
C16B 0.071(16) 0.11(2) 0.028(10) -0.030(15) 0.014(10) -0.001(11)
C17B 0.055(6) 0.056(7) 0.053(6) 0.007(5) 0.018(5) -0.003(5)
C18B 0.110(19) 0.051(15) 0.039(11) -0.015(15) 0.011(11) -0.004(10)
C19B 0.077(16) 0.047(15) 0.043(10) -0.033(12) 0.008(10) 0.006(9)

loop_
_atom_type_symbol
_atom_type_description
_atom_type_scat_dispersion_real
_atom_type_scat_dispersion_imag
_atom_type_scat_source
C C 0.0033 0.0000 'International Tables Vol C Tables 4.2.6.8 and 6.1.1.4'
H H 0.0000 0.0000 'International Tables Vol C Tables 4.2.6.8 and 6.1.1.4'
N N 0.0061 0.0000 'International Tables Vol C Tables 4.2.6.8 and 6.1.1.4'
O O 0.0106 0.0000 'International Tables Vol C Tables 4.2.6.8 and 6.1.1.4'

loop_
_geom_angle_atom_site_label_1
_geom_angle_atom_site_label_2
_geom_angle_atom_site_label_3
_geom_angle
C3 O1 C7 117.6(6)
C4 O2 C8 116.9(7)
C11 O4 C12 118.4(7)
C13 N1 C10 123.9(7)
C13 N1 H1 118.0
C10 N1 H1 118.0
C6 C1 C2 117.5(7)
C6 C1 C9 121.5(7)
C2 C1 C9 121.0(7)
C3 C2 C1 121.6(7)
C3 C2 H2 119.2
C1 C2 H2 119.2
O1 C3 C2 124.0(7)
O1 C3 C4 116.0(7)
C2 C3 C4 119.9(7)
O2 C4 C5 125.0(8)
O2 C4 C3 115.8(7)
C5 C4 C3 119.1(7)
C6 C5 C4 120.1(8)
C6 C5 H5 120.0
C4 C5 H5 120.0
C5 C6 C1 121.8(8)
C5 C6 H6 119.1
C1 C6 H6 119.1
O1 C7 H7A 109.5
O1 C7 H7B 109.5
H7A C7 H7B 109.5
O1 C7 H7C 109.5
H7A C7 H7C 109.5
H7B C7 H7C 109.5
O2 C8 H8A 109.5
O2 C8 H8B 109.5
H8A C8 H8B 109.5
O2 C8 H8C 109.5
H8A C8 H8C 109.5
H8B C8 H8C 109.5
C1 C9 C10 114.0(6)
C1 C9 H9A 108.7
C10 C9 H9A 108.7
C1 C9 H9B 108.7
C10 C9 H9B 108.7
H9A C9 H9B 107.6
N1 C10 C11 110.5(6)
N1 C10 C9 112.0(6)
C11 C10 C9 112.3(6)
N1 C10 H10 107.2
C11 C10 H10 107.2
C9 C10 H10 107.2
O3 C11 O4 121.6(7)
O3 C11 C10 124.2(8)
O4 C11 C10 114.2(7)
O4 C12 H12A 109.5
O4 C12 H12B 109.5
H12A C12 H12B 109.5
O4 C12 H12C 109.5
H12A C12 H12C 109.5
H12B C12 H12C 109.5
O5 C13 N1 120.7(7)
O5 C13 C14 121.7(7)
N1 C13 C14 117.6(7)
C14 C15A C16A 118.6(15)
C14 C15A H15A 120.7
C16A C15A H15A 120.7
C17A C16A C15A 122.7(15)
C17A C16A H16A 118.6
C15A C16A H16A 118.6
C16A C17A C18A 115.0(12)
C16A C17A H17A 122.5
C18A C17A H17A 122.5
C19A C18A C17A 125.7(16)
C19A C18A H18A 117.2
C17A C18A H18A 117.2
C14 C19A C18A 114.9(15)
C14 C19A H19A 122.6
C18A C19A H19A 122.6
C15A C14 C19B 103.8(13)
C15B C14 C19B 113.8(11)
C15A C14 C19A 123.0(12)
C15B C14 C19A 105.2(13)
C15A C14 C13 120.1(9)
C15B C14 C13 121.2(9)
C19B C14 C13 124.8(9)
C19A C14 C13 116.9(9)
C16B C15B C14 123.8(14)
C16B C15B H15B 118.1
C14 C15B H15B 118.1
C15B C16B H16B 121.0
C19B C18B H18B 122.3
C18B C19B C14 126.4(14)
C18B C19B H19B 116.8
C14 C19B H19B 116.8

loop_
_geom_bond_atom_site_label_1
_geom_bond_atom_site_label_2
_geom_bond_distance
O1 C3 1.365(9)
O1 C7 1.426(11)
O2 C4 1.355(8)
O2 C8 1.445(12)
O3 C11 1.210(10)
O4 C11 1.302(10)
O4 C12 1.427(9)
O5 C13 1.255(11)
N1 C13 1.338(10)
N1 C10 1.442(9)
N1 H1 0.8800
C1 C6 1.386(10)
C1 C2 1.395(11)
C1 C9 1.479(10)
C2 C3 1.365(10)
C2 H2 0.9500
C3 C4 1.399(11)
C4 C5 1.382(11)
C5 C6 1.370(10)
C5 H5 0.9500
C6 H6 0.9500
C7 H7A 0.9800
C7 H7B 0.9800
C7 H7C 0.9800
C8 H8A 0.9800
C8 H8B 0.9800
C8 H8C 0.9800
C9 C10 1.526(10)
C9 H9A 0.9900
C9 H9B 0.9900
C10 C11 1.484(10)
C10 H10 1.0000
C12 H12A 0.9800
C12 H12B 0.9800
C12 H12C 0.9800
C13 C14 1.439(10)
C15A C14 1.380(10)
C15A C16A 1.387(10)
C15A H15A 0.9500
C16A C17A 1.386(10)
C16A H16A 0.9500
C17A C18A 1.401(10)
C17A H17A 0.9500
C18A C19A 1.393(10)
C18A H18A 0.9500
C19A C14 1.391(10)
C19A H19A 0.9500
C14 C15B 1.383(10)
C14 C19B 1.385(10)
C15B C16B 1.378(10)
C15B H15B 0.9500
C16B H16B 0.9500
C18B C19B 1.384(10)
C18B H18B 0.9500
C19B H19B 0.9500

loop_
_geom_hbond_atom_site_label_D
_geom_hbond_atom_site_label_H
_geom_hbond_atom_site_label_A
_geom_hbond_site_symmetry_A
_geom_hbond_distance_DH
_geom_hbond_distance_HA
_geom_hbond_distance_DA
_geom_hbond_angle_DHA
N1 H1 O5 1_545 0.88 2.07 2.924(9) 163
C2 H2 O5 1_545 0.95 2.55 3.412(11) 151

loop_
_geom_torsion_atom_site_label_1
_geom_torsion_atom_site_label_2
_geom_torsion_atom_site_label_3
_geom_torsion_atom_site_label_4
_geom_torsion
C6 C1 C2 C3 -0.8(11)
C9 C1 C2 C3 -179.0(7)
C7 O1 C3 C2 -5.5(12)
C7 O1 C3 C4 171.7(8)
C1 C2 C3 O1 178.2(8)
C1 C2 C3 C4 1.1(12)
C8 O2 C4 C5 4.8(12)
C8 O2 C4 C3 -177.7(8)
O1 C3 C4 O2 3.5(11)
C2 C3 C4 O2 -179.2(7)
O1 C3 C4 C5 -178.9(8)
C2 C3 C4 C5 -1.5(12)
O2 C4 C5 C6 179.1(8)
C3 C4 C5 C6 1.7(12)
C4 C5 C6 C1 -1.5(12)
C2 C1 C6 C5 1.0(11)
C9 C1 C6 C5 179.2(7)
C6 C1 C9 C10 -85.4(9)
C2 C1 C9 C10 92.6(9)
C13 N1 C10 C11 -106.4(8)
C13 N1 C10 C9 127.5(8)
C1 C9 C10 N1 -56.0(9)
C1 C9 C10 C11 178.8(7)
C12 O4 C11 O3 -0.9(13)
C12 O4 C11 C10 177.4(7)
N1 C10 C11 O3 -123.6(9)
C9 C10 C11 O3 2.3(11)
N1 C10 C11 O4 58.1(9)
C9 C10 C11 O4 -176.0(7)
C10 N1 C13 O5 7.9(11)
C10 N1 C13 C14 -171.6(6)
C14 C15A C16A C17A 2(3)
C15A C16A C17A C18A -1(3)
C16A C17A C18A C19A -2(3)
C17A C18A C19A C14 3(3)
C16A C15A C14 C15B -74(2)
C16A C15A C14 C19B 36(2)
C16A C15A C14 C19A 0(3)
C16A C15A C14 C13 -178.6(17)
C18A C19A C14 C15A -2(3)
C18A C19A C14 C15B 39(2)
C18A C19A C14 C19B -71(2)
C18A C19A C14 C13 176.4(16)
O5 C13 C14 C15A 65.0(16)
N1 C13 C14 C15A -115.6(15)
O5 C13 C14 C15B 17.4(16)
N1 C13 C14 C15B -163.1(14)
O5 C13 C14 C19B -157.3(16)
N1 C13 C14 C19B 22.2(17)
O5 C13 C14 C19A -113.3(14)
N1 C13 C14 C19A 66.2(14)
C15A C14 C15B C16B 80(3)
C19B C14 C15B C16B -4(3)
C19A C14 C15B C16B -44(3)
C13 C14 C15B C16B -179.1(18)
C13 C14 C19B C18B 179.2(19)
